data_4516868
loop_
_publ_author_name
'Ding, Shuang'
'Li, Jiancheng'
'Liu, Rui'
'Fu, Gang'
'Zhu, Hongping'
'Liu, Weiping'
'Ye, Qingsong'

_publ_section_title
;
 N-Geminal P/Al Lewis Pair-Alkyne Dipolar Cycloaddition to the
 Zwitterionic C<sub>2</sub>PNAl-Heterocyclopentene.
;
_journal_issue 6
_journal_name_full 'ACS omega'
_journal_page_first 2405
_journal_page_last 2414
_journal_paper_doi 10.1021/acsomega.7b00236
_journal_volume 2
_journal_year 2017
_chemical_formula_sum 'C66 H94 Al2 N2 P2 Si2'
_chemical_formula_weight 1087.51
_space_group_IT_number 19
_space_group_name_Hall 'P 2ac 2ab'
_space_group_name_H-M_alt 'P 21 21 21'
_symmetry_cell_setting orthorhombic
_symmetry_space_group_name_H-M 'P 21 21 21'
_atom_sites_solution_hydrogens geom
_atom_sites_solution_primary direct
_atom_sites_solution_secondary difmap
_audit_creation_method SHELXL-97
_cell_angle_alpha 90.00
_cell_angle_beta 90.00
_cell_angle_gamma 90.00
_cell_formula_units_Z 4
_cell_length_a 11.2201(3)
_cell_length_b 17.0091(5)
_cell_length_c 34.4339(12)
_cell_measurement_reflns_used 6254
_cell_measurement_temperature 173(2)
_cell_measurement_theta_max 27.5640
_cell_measurement_theta_min 3.4640
_cell_volume 6571.5(3)
_computing_cell_refinement 'CrysAlisPro, Agilent Technologies'
_computing_data_collection 'CrysAlisPro, Agilent Technologies'
_computing_data_reduction 'CrysAlisPro, Agilent Technologies'
_computing_molecular_graphics 'Bruker SHELXTL'
_computing_publication_material 'Bruker SHELXTL'
_computing_structure_refinement 'SHELXL-97 (Sheldrick, 1997)'
_computing_structure_solution 'SHELXS-97 (Sheldrick, 1990)'
_diffrn_ambient_temperature 173(2)
_diffrn_detector_area_resol_mean 16.1903
_diffrn_measured_fraction_theta_full 0.997
_diffrn_measured_fraction_theta_max 0.997
_diffrn_measurement_device_type 'Xcalibur, Sapphire3, Gemini ultra'
_diffrn_measurement_method '\w scans'
_diffrn_radiation_monochromator graphite
_diffrn_radiation_source 'Enhance (Mo) X-ray Source'
_diffrn_radiation_type MoK\a
_diffrn_radiation_wavelength 0.71073
_diffrn_reflns_av_R_equivalents 0.0337
_diffrn_reflns_av_sigmaI/netI 0.0525
_diffrn_reflns_limit_h_max 13
_diffrn_reflns_limit_h_min -13
_diffrn_reflns_limit_k_max 12
_diffrn_reflns_limit_k_min -20
_diffrn_reflns_limit_l_max 34
_diffrn_reflns_limit_l_min -42
_diffrn_reflns_number 24962
_diffrn_reflns_theta_full 26.00
_diffrn_reflns_theta_max 26.00
_diffrn_reflns_theta_min 2.98
_exptl_absorpt_coefficient_mu 0.168
_exptl_absorpt_correction_T_max 0.9514
_exptl_absorpt_correction_T_min 0.9360
_exptl_absorpt_correction_type multi-scan
_exptl_absorpt_process_details empirical
_exptl_crystal_colour colorless
_exptl_crystal_density_diffrn 1.099
_exptl_crystal_density_meas ?
_exptl_crystal_density_method 'not measured'
_exptl_crystal_description block
_exptl_crystal_F_000 2352
_exptl_crystal_size_max 0.40
_exptl_crystal_size_mid 0.40
_exptl_crystal_size_min 0.30
_refine_diff_density_max 0.312
_refine_diff_density_min -0.212
_refine_diff_density_rms 0.041
_refine_ls_abs_structure_details 'Flack H D (1983), Acta Cryst. A39, 876-881'
_refine_ls_abs_structure_Flack 0.10(7)
_refine_ls_extinction_method none
_refine_ls_goodness_of_fit_ref 1.101
_refine_ls_hydrogen_treatment 'refined in a riding mode to the carrier atom'
_refine_ls_matrix_type full
_refine_ls_number_parameters 725
_refine_ls_number_reflns 12296
_refine_ls_number_restraints 172
_refine_ls_restrained_S_all 1.099
_refine_ls_R_factor_all 0.0512
_refine_ls_R_factor_gt 0.0448
_refine_ls_shift/su_max 0.002
_refine_ls_shift/su_mean 0.000
_refine_ls_structure_factor_coef Fsqd
_refine_ls_weighting_details 'calc w=1/[\s^2^(Fo^2^)+(0.0424P)^2^+0.2500P] where P=(Fo^2^+2Fc^2^)/3'
_refine_ls_weighting_scheme calc
_refine_ls_wR_factor_gt 0.0954
_refine_ls_wR_factor_ref 0.0985
_reflns_number_gt 11246
_reflns_number_total 12296
_reflns_threshold_expression >2sigma(I)
_cod_data_source_file ao7b00236_si_002.cif
_cod_data_source_block compound_8
_cod_depositor_comments
;
The following automatic conversions were performed:

data item '_symmetry_cell_setting' value 'Orthorhombic' was changed
to 'orthorhombic' in accordance with the
/home/saulius/struct/COD-crude-data/automatic-downloads/DataCite-retrospective/ACS/depositions/lib/dictionaries/cif_core.dic
dictionary named 'cif_core.dic' version 2.4.2 last updated on
2011-04-26.

data item '_exptl_crystal_density_meas' value 'not measured' was
changed to '?' -- the value is perceived as not measured.

Automatic conversion script
Id: cif_fix_values 6909 2019-04-08 15:41:33Z antanas 
;
_cod_original_sg_symbol_H-M P2(1)2(1)2(1)
_cod_database_code 4516868

loop_
_symmetry_equiv_pos_as_xyz
'x, y, z'
'-x+1/2, -y, z+1/2'
'-x, y+1/2, -z+1/2'
'x+1/2, -y+1/2, -z'

loop_
_atom_site_label
_atom_site_type_symbol
_atom_site_fract_x
_atom_site_fract_y
_atom_site_fract_z
_atom_site_U_iso_or_equiv
_atom_site_adp_type
_atom_site_occupancy
_atom_site_symmetry_multiplicity
_atom_site_calc_flag
_atom_site_refinement_flags
_atom_site_disorder_assembly
_atom_site_disorder_group
P1 P 0.14059(5) 0.56321(4) 0.850234(16) 0.02157(13) Uani 1 1 d . A .
Al1 Al 0.31623(6) 0.52327(5) 0.91213(2) 0.02874(17) Uani 1 1 d . . .
Si1 Si 0.53086(6) 0.52546(5) 0.83846(2) 0.03386(17) Uani 1 1 d . . .
N1 N 0.15627(15) 0.55756(11) 0.89688(5) 0.0205(4) Uani 1 1 d . A .
C1 C 0.2893(2) 0.55831(14) 0.83212(7) 0.0264(5) Uani 1 1 d . . .
H1A H 0.3068 0.5695 0.8057 0.032 Uiso 1 1 calc R A .
C2 C 0.3759(2) 0.53806(14) 0.85735(7) 0.0258(5) Uani 1 1 d . A .
C3 C 0.5468(3) 0.5693(2) 0.78884(9) 0.0567(9) Uani 1 1 d . A .
H3A H 0.5001 0.5384 0.7702 0.085 Uiso 1 1 calc R . .
H3B H 0.6309 0.5687 0.7812 0.085 Uiso 1 1 calc R . .
H3C H 0.5176 0.6236 0.7892 0.085 Uiso 1 1 calc R . .
C4 C 0.6348(3) 0.5771(3) 0.87232(11) 0.0740(12) Uani 1 1 d . A .
H4A H 0.6151 0.6332 0.8730 0.111 Uiso 1 1 calc R . .
H4B H 0.7169 0.5703 0.8632 0.111 Uiso 1 1 calc R . .
H4C H 0.6268 0.5547 0.8984 0.111 Uiso 1 1 calc R . .
C6 C 0.3387(11) 0.4212(9) 0.9354(4) 0.040(3) Uani 0.366(7) 1 d PU A 2
H6A H 0.4233 0.4192 0.9436 0.048 Uiso 0.366(7) 1 calc PR A 2
H6B H 0.2909 0.4214 0.9595 0.048 Uiso 0.366(7) 1 calc PR A 2
C7 C 0.3160(8) 0.3505(6) 0.9177(3) 0.053(2) Uani 0.366(7) 1 d PU A 2
H7A H 0.3415 0.3076 0.9347 0.079 Uiso 0.366(7) 1 calc PR A 2
H7B H 0.3598 0.3477 0.8931 0.079 Uiso 0.366(7) 1 calc PR A 2
H7C H 0.2304 0.3458 0.9126 0.079 Uiso 0.366(7) 1 calc PR A 2
C6A C 0.3063(7) 0.4079(4) 0.9271(2) 0.0307(14) Uani 0.634(7) 1 d PU A 1
H6AA H 0.2513 0.4030 0.9494 0.037 Uiso 0.634(7) 1 calc PR A 1
H6AB H 0.2704 0.3788 0.9051 0.037 Uiso 0.634(7) 1 calc PR A 1
C7A C 0.4203(5) 0.3692(3) 0.93749(15) 0.0585(16) Uani 0.634(7) 1 d PU A 1
H7AA H 0.4038 0.3199 0.9512 0.088 Uiso 0.634(7) 1 calc PR A 1
H7AB H 0.4668 0.4041 0.9543 0.088 Uiso 0.634(7) 1 calc PR A 1
H7AC H 0.4657 0.3581 0.9138 0.088 Uiso 0.634(7) 1 calc PR A 1
C5 C 0.5676(3) 0.4188(2) 0.83712(12) 0.0678(10) Uani 1 1 d . A .
H5A H 0.5115 0.3915 0.8200 0.102 Uiso 1 1 calc R . .
H5B H 0.5618 0.3969 0.8634 0.102 Uiso 1 1 calc R . .
H5C H 0.6489 0.4118 0.8273 0.102 Uiso 1 1 calc R . .
C8 C 0.368(6) 0.573(4) 0.9426(16) 0.047(4) Uani 0.075(13) 1 d PU A 2
H8A H 0.3072 0.6145 0.9435 0.057 Uiso 0.075(13) 1 calc PR A 2
H8B H 0.4344 0.5963 0.9276 0.057 Uiso 0.075(13) 1 calc PR A 2
C9 C 0.426(6) 0.583(3) 0.9884(14) 0.051(4) Uani 0.075(13) 1 d PU A 2
H9A H 0.4852 0.6253 0.9884 0.077 Uiso 0.075(13) 1 calc PR A 2
H9B H 0.4637 0.5337 0.9964 0.077 Uiso 0.075(13) 1 calc PR A 2
H9C H 0.3615 0.5961 1.0066 0.077 Uiso 0.075(13) 1 calc PR A 2
C8A C 0.3968(3) 0.5897(3) 0.95152(11) 0.0449(10) Uani 0.925(13) 1 d PU A 1
H8AA H 0.4839 0.5813 0.9494 0.054 Uiso 0.925(13) 1 calc PR A 1
H8AB H 0.3808 0.6455 0.9453 0.054 Uiso 0.925(13) 1 calc PR A 1
C9A C 0.3593(7) 0.5744(3) 0.99394(10) 0.0662(15) Uani 0.925(13) 1 d PU A 1
H9AA H 0.4016 0.6109 1.0111 0.099 Uiso 0.925(13) 1 calc PR A 1
H9AB H 0.3792 0.5202 1.0011 0.099 Uiso 0.925(13) 1 calc PR A 1
H9AC H 0.2732 0.5825 0.9966 0.099 Uiso 0.925(13) 1 calc PR A 1
C10 C 0.05936(19) 0.58057(13) 0.92233(6) 0.0226(5) Uani 1 1 d . . .
C11 C 0.0507(2) 0.65990(14) 0.93432(7) 0.0268(5) Uani 1 1 d . A .
C12 C -0.0467(2) 0.68140(15) 0.95712(7) 0.0348(6) Uani 1 1 d . . .
H12A H -0.0548 0.7346 0.9650 0.042 Uiso 1 1 calc R A .
C13 C -0.1315(2) 0.62756(17) 0.96852(8) 0.0396(7) Uani 1 1 d . A .
H13A H -0.1980 0.6438 0.9836 0.048 Uiso 1 1 calc R . .
C14 C -0.1192(2) 0.55020(16) 0.95789(7) 0.0336(6) Uani 1 1 d . . .
H14A H -0.1772 0.5131 0.9661 0.040 Uiso 1 1 calc R A .
C15 C -0.0238(2) 0.52489(14) 0.93533(6) 0.0253(5) Uani 1 1 d . A .
C16 C 0.0634(2) 0.48074(15) 0.82781(6) 0.0258(5) Uani 1 1 d . . .
C17 C -0.0348(2) 0.48804(16) 0.80326(7) 0.0344(6) Uani 1 1 d . A .
H17A H -0.0654 0.5386 0.7971 0.041 Uiso 1 1 calc R . .
C18 C -0.0876(3) 0.42132(19) 0.78791(8) 0.0452(7) Uani 1 1 d . . .
H18A H -0.1550 0.4264 0.7714 0.054 Uiso 1 1 calc R A .
C19 C -0.0437(3) 0.34816(18) 0.79628(8) 0.0465(7) Uani 1 1 d . A .
H19A H -0.0821 0.3028 0.7862 0.056 Uiso 1 1 calc R . .
C20 C 0.0561(3) 0.34006(17) 0.81929(8) 0.0423(7) Uani 1 1 d . . .
H20A H 0.0880 0.2894 0.8244 0.051 Uiso 1 1 calc R A .
C21 C 0.1094(2) 0.40624(15) 0.83486(7) 0.0326(6) Uani 1 1 d . A .
H21A H 0.1784 0.4007 0.8506 0.039 Uiso 1 1 calc R . .
C22 C 0.0631(2) 0.64930(14) 0.83366(7) 0.0266(5) Uani 1 1 d . . .
C23 C 0.1229(3) 0.70679(16) 0.81260(8) 0.0390(7) Uani 1 1 d . A .
H23A H 0.2056 0.7012 0.8074 0.047 Uiso 1 1 calc R . .
C24 C 0.0620(3) 0.7720(2) 0.79925(9) 0.0548(9) Uani 1 1 d . . .
H24A H 0.1036 0.8117 0.7854 0.066 Uiso 1 1 calc R A .
C25 C -0.0584(3) 0.7800(2) 0.80589(10) 0.0566(9) Uani 1 1 d . A .
H25A H -0.1001 0.8242 0.7959 0.068 Uiso 1 1 calc R . .
C26 C -0.1182(3) 0.72385(18) 0.82701(9) 0.0474(8) Uani 1 1 d . . .
H26A H -0.2010 0.7298 0.8319 0.057 Uiso 1 1 calc R A .
C27 C -0.0583(2) 0.65867(15) 0.84123(8) 0.0335(6) Uani 1 1 d . A .
H27A H -0.0999 0.6204 0.8561 0.040 Uiso 1 1 calc R . .
C111 C 0.1435(2) 0.72236(14) 0.92512(8) 0.0342(6) Uani 1 1 d . . .
H11A H 0.2055 0.6984 0.9080 0.041 Uiso 1 1 calc R A .
C112 C 0.2045(3) 0.75111(19) 0.96258(9) 0.0518(8) Uani 1 1 d . A .
H11B H 0.2373 0.7060 0.9767 0.078 Uiso 1 1 calc R . .
H11C H 0.1460 0.7781 0.9790 0.078 Uiso 1 1 calc R . .
H11D H 0.2690 0.7875 0.9559 0.078 Uiso 1 1 calc R . .
C113 C 0.0916(3) 0.79407(16) 0.90435(9) 0.0488(8) Uani 1 1 d . A .
H11E H 0.1562 0.8301 0.8973 0.073 Uiso 1 1 calc R . .
H11F H 0.0355 0.8210 0.9216 0.073 Uiso 1 1 calc R . .
H11G H 0.0498 0.7770 0.8808 0.073 Uiso 1 1 calc R . .
C151 C -0.0133(2) 0.43717(14) 0.92736(7) 0.0304(5) Uani 1 1 d . . .
H15A H 0.0598 0.4284 0.9113 0.036 Uiso 1 1 calc R A .
C152 C 0.0022(3) 0.39243(16) 0.96594(8) 0.0442(7) Uani 1 1 d . A .
H15B H 0.0174 0.3368 0.9605 0.066 Uiso 1 1 calc R . .
H15C H -0.0706 0.3975 0.9815 0.066 Uiso 1 1 calc R . .
H15D H 0.0696 0.4146 0.9803 0.066 Uiso 1 1 calc R . .
C153 C -0.1197(2) 0.40443(18) 0.90507(8) 0.0430(7) Uani 1 1 d . A .
H15E H -0.1066 0.3485 0.8997 0.064 Uiso 1 1 calc R . .
H15F H -0.1287 0.4330 0.8805 0.064 Uiso 1 1 calc R . .
H15G H -0.1921 0.4107 0.9207 0.064 Uiso 1 1 calc R . .
Si2 Si 0.13724(6) 0.08916(5) 0.92191(2) 0.03428(17) Uani 1 1 d . . .
P2 P 0.51567(5) 0.02945(4) 0.896974(17) 0.02152(13) Uani 1 1 d . . .
Al2 Al 0.33188(6) 0.09015(5) 0.84210(2) 0.02959(17) Uani 1 1 d . . .
N2 N 0.48898(15) 0.04229(10) 0.85112(5) 0.0227(4) Uani 1 1 d . . .
C31 C 0.37414(19) 0.04173(14) 0.91962(7) 0.0263(5) Uani 1 1 d . . .
H31A H 0.3623 0.0287 0.9462 0.032 Uiso 1 1 calc R . .
C32 C 0.2847(2) 0.07007(14) 0.89780(7) 0.0286(5) Uani 1 1 d . . .
C33 C 0.0825(3) 0.18804(18) 0.90777(11) 0.0610(10) Uani 1 1 d . . .
H33A H 0.0717 0.1901 0.8795 0.092 Uiso 1 1 calc R . .
H33B H 0.1407 0.2279 0.9157 0.092 Uiso 1 1 calc R . .
H33C H 0.0061 0.1983 0.9206 0.092 Uiso 1 1 calc R . .
C34 C 0.0274(3) 0.01431(19) 0.90563(11) 0.0630(10) Uani 1 1 d . . .
H34A H 0.0272 0.0117 0.8772 0.095 Uiso 1 1 calc R . .
H34B H -0.0522 0.0289 0.9149 0.095 Uiso 1 1 calc R . .
H34C H 0.0493 -0.0372 0.9162 0.095 Uiso 1 1 calc R . .
C35 C 0.1510(3) 0.0840(3) 0.97582(9) 0.1037(19) Uani 1 1 d . . .
H35A H 0.0761 0.1012 0.9878 0.156 Uiso 1 1 calc R . .
H35B H 0.2160 0.1184 0.9844 0.156 Uiso 1 1 calc R . .
H35C H 0.1681 0.0298 0.9836 0.156 Uiso 1 1 calc R . .
C36 C 0.3470(2) 0.20672(16) 0.83192(8) 0.0408(7) Uani 1 1 d . . .
H36A H 0.2873 0.2342 0.8482 0.049 Uiso 1 1 calc R . .
H36B H 0.4267 0.2237 0.8410 0.049 Uiso 1 1 calc R . .
C37 C 0.3317(4) 0.2349(2) 0.79033(11) 0.0842(13) Uani 1 1 d . . .
H37A H 0.3372 0.2923 0.7895 0.126 Uiso 1 1 calc R . .
H37B H 0.2535 0.2184 0.7806 0.126 Uiso 1 1 calc R . .
H37C H 0.3944 0.2121 0.7740 0.126 Uiso 1 1 calc R . .
C38 C 0.2283(2) 0.0358(2) 0.80424(8) 0.0467(8) Uani 1 1 d . . .
H38A H 0.2699 0.0329 0.7789 0.056 Uiso 1 1 calc R . .
H38B H 0.2142 -0.0187 0.8133 0.056 Uiso 1 1 calc R . .
C39 C 0.1070(3) 0.0770(3) 0.79847(11) 0.0842(15) Uani 1 1 d . . .
H39A H 0.0557 0.0441 0.7821 0.126 Uiso 1 1 calc R . .
H39B H 0.1195 0.1279 0.7858 0.126 Uiso 1 1 calc R . .
H39C H 0.0689 0.0850 0.8238 0.126 Uiso 1 1 calc R . .
C40 C 0.57552(19) 0.01519(14) 0.82267(6) 0.0226(5) Uani 1 1 d . . .
C41 C 0.66900(19) 0.06460(14) 0.81037(6) 0.0249(5) Uani 1 1 d . . .
C42 C 0.7533(2) 0.03562(17) 0.78445(7) 0.0355(6) Uani 1 1 d . . .
H42A H 0.8168 0.0687 0.7762 0.043 Uiso 1 1 calc R . .
C43 C 0.7466(2) -0.04018(17) 0.77044(7) 0.0392(7) Uani 1 1 d . . .
H43A H 0.8061 -0.0598 0.7534 0.047 Uiso 1 1 calc R . .
C44 C 0.6530(2) -0.08692(16) 0.78144(7) 0.0350(6) Uani 1 1 d . . .
H44A H 0.6476 -0.1386 0.7711 0.042 Uiso 1 1 calc R . .
C45 C 0.5653(2) -0.06141(15) 0.80734(6) 0.0271(5) Uani 1 1 d . . .
C46 C 0.5817(2) -0.06401(14) 0.90806(7) 0.0256(5) Uani 1 1 d . . .
C47 C 0.6961(2) -0.08285(15) 0.89476(7) 0.0324(6) Uani 1 1 d . . .
H47A H 0.7399 -0.0463 0.8796 0.039 Uiso 1 1 calc R . .
C48 C 0.7447(3) -0.15509(18) 0.90394(9) 0.0456(7) Uani 1 1 d . . .
H48A H 0.8224 -0.1681 0.8951 0.055 Uiso 1 1 calc R . .
C49 C 0.6814(3) -0.20852(17) 0.92589(9) 0.0507(8) Uani 1 1 d . . .
H49A H 0.7155 -0.2582 0.9317 0.061 Uiso 1 1 calc R . .
C50 C 0.5699(3) -0.19050(17) 0.93930(9) 0.0469(7) Uani 1 1 d . . .
H50A H 0.5270 -0.2276 0.9545 0.056 Uiso 1 1 calc R . .
C51 C 0.5196(2) -0.11867(15) 0.93079(8) 0.0365(6) Uani 1 1 d . . .
H51A H 0.4426 -0.1061 0.9404 0.044 Uiso 1 1 calc R . .
C52 C 0.6111(2) 0.10154(15) 0.92050(7) 0.0284(5) Uani 1 1 d . . .
C53 C 0.5780(3) 0.18009(16) 0.91804(9) 0.0452(7) Uani 1 1 d . . .
H53A H 0.5092 0.1950 0.9038 0.054 Uiso 1 1 calc R . .
C54 C 0.6475(4) 0.23698(18) 0.93684(10) 0.0617(9) Uani 1 1 d . . .
H54A H 0.6261 0.2909 0.9349 0.074 Uiso 1 1 calc R . .
C55 C 0.7454(3) 0.2161(2) 0.95791(9) 0.0588(10) Uani 1 1 d . . .
H55A H 0.7918 0.2554 0.9704 0.071 Uiso 1 1 calc R . .
C56 C 0.7770(3) 0.13896(19) 0.96123(8) 0.0468(8) Uani 1 1 d . . .
H56A H 0.8446 0.1246 0.9763 0.056 Uiso 1 1 calc R . .
C57 C 0.7100(2) 0.08133(16) 0.94251(7) 0.0329(6) Uani 1 1 d . . .
H57A H 0.7323 0.0277 0.9448 0.040 Uiso 1 1 calc R . .
C411 C 0.6798(2) 0.15045(14) 0.82310(7) 0.0284(5) Uani 1 1 d . . .
H41A H 0.6125 0.1626 0.8412 0.034 Uiso 1 1 calc R . .
C412 C 0.7974(2) 0.16643(17) 0.84436(8) 0.0409(7) Uani 1 1 d . . .
H41B H 0.8037 0.1316 0.8669 0.061 Uiso 1 1 calc R . .
H41C H 0.7994 0.2213 0.8530 0.061 Uiso 1 1 calc R . .
H41D H 0.8643 0.1566 0.8267 0.061 Uiso 1 1 calc R . .
C413 C 0.6701(3) 0.20469(16) 0.78796(8) 0.0423(7) Uani 1 1 d . . .
H41E H 0.5960 0.1935 0.7740 0.063 Uiso 1 1 calc R . .
H41F H 0.7382 0.1959 0.7707 0.063 Uiso 1 1 calc R . .
H41G H 0.6698 0.2595 0.7967 0.063 Uiso 1 1 calc R . .
C451 C 0.4614(2) -0.11651(15) 0.81556(7) 0.0332(6) Uani 1 1 d . . .
H45A H 0.4070 -0.0905 0.8346 0.040 Uiso 1 1 calc R . .
C452 C 0.5017(3) -0.19579(16) 0.83257(9) 0.0501(8) Uani 1 1 d . . .
H45B H 0.5536 -0.1865 0.8550 0.075 Uiso 1 1 calc R . .
H45C H 0.5455 -0.2254 0.8128 0.075 Uiso 1 1 calc R . .
H45D H 0.4316 -0.2259 0.8408 0.075 Uiso 1 1 calc R . .
C453 C 0.3916(3) -0.13183(19) 0.77797(9) 0.0513(8) Uani 1 1 d . . .
H45E H 0.3192 -0.1617 0.7840 0.077 Uiso 1 1 calc R . .
H45F H 0.4412 -0.1620 0.7599 0.077 Uiso 1 1 calc R . .
H45G H 0.3697 -0.0816 0.7660 0.077 Uiso 1 1 calc R . .

loop_
_atom_site_aniso_label
_atom_site_aniso_U_11
_atom_site_aniso_U_22
_atom_site_aniso_U_33
_atom_site_aniso_U_23
_atom_site_aniso_U_13
_atom_site_aniso_U_12
P1 0.0184(3) 0.0264(3) 0.0199(3) -0.0002(3) 0.0012(2) 0.0015(2)
Al1 0.0240(4) 0.0385(4) 0.0237(4) 0.0025(4) 0.0007(3) 0.0078(3)
Si1 0.0205(3) 0.0421(4) 0.0390(4) -0.0018(4) 0.0079(3) 0.0003(3)
N1 0.0190(9) 0.0238(9) 0.0185(9) -0.0010(9) 0.0021(7) 0.0005(8)
C1 0.0241(12) 0.0339(12) 0.0212(11) -0.0018(11) 0.0063(9) -0.0019(10)
C2 0.0221(11) 0.0282(12) 0.0272(12) -0.0033(11) 0.0030(10) -0.0003(10)
C3 0.0466(17) 0.074(2) 0.0495(17) 0.0052(18) 0.0243(15) 0.0039(17)
C4 0.0292(16) 0.118(3) 0.074(2) -0.017(3) 0.0020(16) -0.021(2)
C6 0.031(5) 0.055(5) 0.032(5) 0.017(4) -0.007(4) 0.015(4)
C7 0.044(4) 0.067(5) 0.047(4) 0.014(4) -0.009(4) 0.003(4)
C6A 0.041(4) 0.022(3) 0.029(3) 0.008(2) -0.011(2) 0.006(2)
C7A 0.055(3) 0.071(3) 0.049(3) 0.013(3) 0.005(2) 0.033(3)
C5 0.053(2) 0.058(2) 0.093(3) 0.002(2) 0.027(2) 0.0171(17)
C8 0.045(8) 0.064(8) 0.034(7) 0.006(8) -0.001(7) 0.014(8)
C9 0.049(8) 0.064(8) 0.040(7) 0.003(8) -0.008(7) 0.007(8)
C8A 0.0307(18) 0.076(3) 0.0280(17) -0.0078(19) -0.0137(13) -0.0022(18)
C9A 0.087(4) 0.077(3) 0.0344(16) -0.0042(19) -0.005(2) 0.009(3)
C10 0.0214(11) 0.0280(12) 0.0184(10) 0.0002(10) 0.0006(9) 0.0044(10)
C11 0.0297(13) 0.0273(12) 0.0234(12) -0.0016(11) -0.0019(10) 0.0047(10)
C12 0.0404(15) 0.0304(13) 0.0335(14) -0.0093(12) 0.0004(12) 0.0103(12)
C13 0.0343(14) 0.0510(17) 0.0336(14) -0.0044(14) 0.0138(12) 0.0154(14)
C14 0.0257(12) 0.0413(15) 0.0338(13) 0.0036(13) 0.0082(11) 0.0000(11)
C15 0.0255(11) 0.0304(12) 0.0201(11) -0.0022(11) 0.0028(9) 0.0013(11)
C16 0.0250(12) 0.0341(13) 0.0185(11) -0.0032(11) 0.0024(9) -0.0037(11)
C17 0.0323(13) 0.0385(15) 0.0323(13) -0.0029(13) -0.0051(11) 0.0000(12)
C18 0.0406(16) 0.057(2) 0.0377(15) -0.0067(16) -0.0113(13) -0.0068(14)
C19 0.0586(19) 0.0461(17) 0.0349(15) -0.0077(15) -0.0053(14) -0.0207(15)
C20 0.0628(19) 0.0320(14) 0.0320(14) -0.0037(13) -0.0008(14) -0.0062(14)
C21 0.0360(14) 0.0358(13) 0.0259(12) -0.0029(13) -0.0024(11) 0.0014(12)
C22 0.0260(12) 0.0320(13) 0.0218(12) 0.0012(11) 0.0004(10) 0.0038(10)
C23 0.0363(15) 0.0437(16) 0.0370(15) 0.0133(14) 0.0035(12) 0.0042(13)
C24 0.062(2) 0.0498(18) 0.0523(19) 0.0249(17) 0.0046(16) 0.0077(16)
C25 0.062(2) 0.0520(19) 0.056(2) 0.0132(18) -0.0109(17) 0.0227(17)
C26 0.0310(15) 0.0550(18) 0.0563(19) 0.0013(17) -0.0034(14) 0.0157(14)
C27 0.0256(12) 0.0353(13) 0.0396(14) 0.0012(13) 0.0019(11) 0.0035(11)
C111 0.0401(15) 0.0241(12) 0.0384(14) -0.0062(12) 0.0012(13) -0.0012(11)
C112 0.0531(19) 0.0497(18) 0.0525(18) -0.0169(17) -0.0052(15) -0.0102(16)
C113 0.0589(19) 0.0282(14) 0.059(2) -0.0004(16) 0.0033(16) -0.0019(13)
C151 0.0335(13) 0.0276(12) 0.0301(12) -0.0013(12) 0.0068(11) -0.0056(11)
C152 0.0578(18) 0.0336(14) 0.0412(16) 0.0064(14) 0.0066(14) -0.0045(14)
C153 0.0427(15) 0.0452(16) 0.0410(15) -0.0058(15) 0.0068(13) -0.0146(14)
Si2 0.0243(3) 0.0451(4) 0.0335(4) 0.0037(4) 0.0075(3) 0.0109(3)
P2 0.0189(3) 0.0231(3) 0.0226(3) 0.0002(3) 0.0018(2) 0.0024(2)
Al2 0.0222(4) 0.0401(4) 0.0265(4) 0.0061(4) 0.0028(3) 0.0080(3)
N2 0.0189(9) 0.0250(10) 0.0242(9) 0.0009(9) 0.0015(8) 0.0030(8)
C31 0.0242(11) 0.0304(13) 0.0243(11) 0.0002(11) 0.0062(10) 0.0026(10)
C32 0.0242(12) 0.0284(12) 0.0331(13) -0.0003(12) 0.0051(10) 0.0040(10)
C33 0.0423(17) 0.0415(16) 0.099(3) 0.003(2) 0.0251(19) 0.0118(14)
C34 0.0372(16) 0.0497(18) 0.102(3) -0.007(2) 0.0139(18) 0.0024(14)
C35 0.0437(19) 0.229(6) 0.0382(17) 0.002(3) 0.0123(15) 0.045(3)
C36 0.0307(14) 0.0392(14) 0.0524(17) 0.0235(14) 0.0099(13) 0.0161(12)
C37 0.084(3) 0.088(3) 0.081(3) 0.043(3) 0.026(2) 0.028(2)
C38 0.0279(13) 0.084(2) 0.0287(13) -0.0075(16) 0.0007(11) 0.0148(15)
C39 0.0428(19) 0.149(4) 0.060(2) -0.019(3) -0.0196(17) 0.028(2)
C40 0.0210(11) 0.0283(13) 0.0184(11) 0.0016(11) -0.0014(9) 0.0039(10)
C41 0.0209(11) 0.0300(12) 0.0238(11) 0.0037(11) -0.0004(9) 0.0032(10)
C42 0.0309(13) 0.0426(15) 0.0331(14) 0.0078(14) 0.0091(11) 0.0058(12)
C43 0.0401(15) 0.0491(17) 0.0283(13) 0.0026(13) 0.0120(12) 0.0174(14)
C44 0.0443(15) 0.0313(13) 0.0295(13) -0.0059(12) 0.0020(12) 0.0075(13)
C45 0.0295(13) 0.0319(12) 0.0198(11) -0.0008(11) -0.0028(10) 0.0041(11)
C46 0.0256(12) 0.0262(11) 0.0250(12) 0.0004(11) -0.0029(10) 0.0023(10)
C47 0.0264(12) 0.0379(14) 0.0329(13) -0.0018(13) -0.0005(11) 0.0068(11)
C48 0.0371(15) 0.0486(17) 0.0510(18) -0.0119(16) -0.0049(14) 0.0187(14)
C49 0.067(2) 0.0345(15) 0.0513(18) 0.0011(15) -0.0219(17) 0.0203(15)
C50 0.064(2) 0.0357(15) 0.0414(16) 0.0119(15) -0.0063(15) 0.0024(15)
C51 0.0406(15) 0.0336(13) 0.0353(14) 0.0045(13) 0.0031(12) 0.0024(12)
C52 0.0325(13) 0.0299(13) 0.0228(12) -0.0036(12) 0.0032(10) -0.0044(11)
C53 0.0586(19) 0.0341(15) 0.0429(17) -0.0010(14) -0.0045(15) 0.0010(14)
C54 0.091(3) 0.0315(15) 0.062(2) -0.0111(17) 0.003(2) -0.0122(18)
C55 0.074(2) 0.061(2) 0.0411(18) -0.0114(17) -0.0023(17) -0.0364(19)
C56 0.0448(17) 0.061(2) 0.0344(15) -0.0016(16) -0.0004(13) -0.0224(15)
C57 0.0288(13) 0.0428(15) 0.0271(12) -0.0028(13) 0.0018(10) -0.0093(12)
C411 0.0267(12) 0.0286(12) 0.0301(13) 0.0046(12) 0.0034(10) -0.0014(11)
C412 0.0348(14) 0.0491(16) 0.0387(15) 0.0016(15) -0.0027(12) -0.0138(13)
C413 0.0489(17) 0.0334(14) 0.0446(16) 0.0081(14) -0.0056(14) -0.0010(13)
C451 0.0386(14) 0.0286(12) 0.0323(13) -0.0067(12) -0.0041(11) -0.0036(11)
C452 0.063(2) 0.0316(14) 0.0553(19) -0.0015(15) -0.0084(16) -0.0127(14)
C453 0.0500(18) 0.0511(18) 0.0528(18) -0.0137(17) -0.0147(15) -0.0097(15)

loop_
_atom_type_symbol
_atom_type_description
_atom_type_scat_dispersion_real
_atom_type_scat_dispersion_imag
_atom_type_scat_source
C C 0.0033 0.0016 'International Tables Vol C Tables 4.2.6.8 and 6.1.1.4'
H H 0.0000 0.0000 'International Tables Vol C Tables 4.2.6.8 and 6.1.1.4'
N N 0.0061 0.0033 'International Tables Vol C Tables 4.2.6.8 and 6.1.1.4'
Al Al 0.0645 0.0514 'International Tables Vol C Tables 4.2.6.8 and 6.1.1.4'
P P 0.1023 0.0942 'International Tables Vol C Tables 4.2.6.8 and 6.1.1.4'
Si Si 0.0817 0.0704 'International Tables Vol C Tables 4.2.6.8 and 6.1.1.4'

loop_
_geom_angle_atom_site_label_1
_geom_angle_atom_site_label_2
_geom_angle_atom_site_label_3
_geom_angle
N1 P1 C1 104.03(10)
N1 P1 C22 114.61(10)
C1 P1 C22 112.32(12)
N1 P1 C16 115.28(10)
C1 P1 C16 105.11(11)
C22 P1 C16 105.27(11)
C8 Al1 C6 100(2)
C8 Al1 N1 113(2)
C6 Al1 N1 120.0(4)
C8 Al1 C8A 4(2)
C6 Al1 C8A 99.8(4)
N1 Al1 C8A 115.56(14)
C8 Al1 C2 118(2)
C6 Al1 C2 117.2(5)
N1 Al1 C2 90.94(9)
C8A Al1 C2 114.66(13)
C8 Al1 C6A 113(2)
C6 Al1 C6A 14.6(3)
N1 Al1 C6A 107.8(2)
C8A Al1 C6A 113.7(2)
C2 Al1 C6A 112.1(2)
C5 Si1 C4 109.58(19)
C5 Si1 C2 109.06(13)
C4 Si1 C2 108.03(13)
C5 Si1 C3 110.15(17)
C4 Si1 C3 108.84(17)
C2 Si1 C3 111.14(13)
C10 N1 P1 120.14(14)
C10 N1 Al1 127.24(14)
P1 N1 Al1 112.54(10)
C2 C1 P1 117.47(18)
C2 C1 H1A 121.3
P1 C1 H1A 121.3
C1 C2 Si1 118.41(17)
C1 C2 Al1 113.25(16)
Si1 C2 Al1 128.33(13)
Si1 C3 H3A 109.5
Si1 C3 H3B 109.5
H3A C3 H3B 109.5
Si1 C3 H3C 109.5
H3A C3 H3C 109.5
H3B C3 H3C 109.5
Si1 C4 H4A 109.5
Si1 C4 H4B 109.5
H4A C4 H4B 109.5
Si1 C4 H4C 109.5
H4A C4 H4C 109.5
H4B C4 H4C 109.5
C7 C6 Al1 125.5(9)
C7 C6 H6A 105.9
Al1 C6 H6A 105.9
C7 C6 H6B 105.9
Al1 C6 H6B 105.9
H6A C6 H6B 106.3
C6 C7 H7A 109.5
C6 C7 H7B 109.5
H7A C7 H7B 109.5
C6 C7 H7C 109.5
H7A C7 H7C 109.5
H7B C7 H7C 109.5
C7A C6A Al1 116.3(5)
C7A C6A H6AA 108.2
Al1 C6A H6AA 108.2
C7A C6A H6AB 108.2
Al1 C6A H6AB 108.2
H6AA C6A H6AB 107.4
Si1 C5 H5A 109.5
Si1 C5 H5B 109.5
H5A C5 H5B 109.5
Si1 C5 H5C 109.5
H5A C5 H5C 109.5
H5B C5 H5C 109.5
Al1 C8 C9 150(5)
Al1 C8 H8A 99.1
C9 C8 H8A 99.1
Al1 C8 H8B 99.1
C9 C8 H8B 99.1
H8A C8 H8B 103.9
C8 C9 H9A 109.5
C8 C9 H9B 109.5
H9A C9 H9B 109.5
C8 C9 H9C 109.5
H9A C9 H9C 109.5
H9B C9 H9C 109.5
C9A C8A Al1 115.3(4)
C9A C8A H8AA 108.4
Al1 C8A H8AA 108.4
C9A C8A H8AB 108.4
Al1 C8A H8AB 108.4
H8AA C8A H8AB 107.5
C15 C10 C11 120.4(2)
C15 C10 N1 120.6(2)
C11 C10 N1 119.0(2)
C12 C11 C10 117.9(2)
C12 C11 C111 118.1(2)
C10 C11 C111 124.0(2)
C13 C12 C11 121.8(2)
C13 C12 H12A 119.1
C11 C12 H12A 119.1
C14 C13 C12 119.4(2)
C14 C13 H13A 120.3
C12 C13 H13A 120.3
C13 C14 C15 121.5(2)
C13 C14 H14A 119.2
C15 C14 H14A 119.2
C14 C15 C10 118.8(2)
C14 C15 C151 117.7(2)
C10 C15 C151 123.5(2)
C21 C16 C17 118.7(2)
C21 C16 P1 116.87(17)
C17 C16 P1 124.4(2)
C18 C17 C16 119.8(3)
C18 C17 H17A 120.1
C16 C17 H17A 120.1
C19 C18 C17 120.7(3)
C19 C18 H18A 119.7
C17 C18 H18A 119.7
C18 C19 C20 120.3(3)
C18 C19 H19A 119.9
C20 C19 H19A 119.9
C19 C20 C21 119.5(3)
C19 C20 H20A 120.2
C21 C20 H20A 120.2
C20 C21 C16 120.9(2)
C20 C21 H21A 119.5
C16 C21 H21A 119.5
C23 C22 C27 119.2(2)
C23 C22 P1 120.39(19)
C27 C22 P1 120.4(2)
C24 C23 C22 120.0(3)
C24 C23 H23A 120.0
C22 C23 H23A 120.0
C25 C24 C23 120.6(3)
C25 C24 H24A 119.7
C23 C24 H24A 119.7
C26 C25 C24 119.9(3)
C26 C25 H25A 120.1
C24 C25 H25A 120.1
C25 C26 C27 120.4(3)
C25 C26 H26A 119.8
C27 C26 H26A 119.8
C26 C27 C22 119.9(3)
C26 C27 H27A 120.1
C22 C27 H27A 120.1
C11 C111 C113 113.2(2)
C11 C111 C112 110.6(2)
C113 C111 C112 107.9(2)
C11 C111 H11A 108.3
C113 C111 H11A 108.3
C112 C111 H11A 108.3
C111 C112 H11B 109.5
C111 C112 H11C 109.5
H11B C112 H11C 109.5
C111 C112 H11D 109.5
H11B C112 H11D 109.5
H11C C112 H11D 109.5
C111 C113 H11E 109.5
C111 C113 H11F 109.5
H11E C113 H11F 109.5
C111 C113 H11G 109.5
H11E C113 H11G 109.5
H11F C113 H11G 109.5
C15 C151 C153 112.8(2)
C15 C151 C152 109.7(2)
C153 C151 C152 110.0(2)
C15 C151 H15A 108.0
C153 C151 H15A 108.0
C152 C151 H15A 108.0
C151 C152 H15B 109.5
C151 C152 H15C 109.5
H15B C152 H15C 109.5
C151 C152 H15D 109.5
H15B C152 H15D 109.5
H15C C152 H15D 109.5
C151 C153 H15E 109.5
C151 C153 H15F 109.5
H15E C153 H15F 109.5
C151 C153 H15G 109.5
H15E C153 H15G 109.5
H15F C153 H15G 109.5
C33 Si2 C34 108.79(16)
C33 Si2 C35 109.3(2)
C34 Si2 C35 108.9(2)
C33 Si2 C32 109.41(13)
C34 Si2 C32 109.41(13)
C35 Si2 C32 111.01(13)
N2 P2 C31 104.23(10)
N2 P2 C46 113.73(10)
C31 P2 C46 112.25(11)
N2 P2 C52 116.85(11)
C31 P2 C52 104.53(11)
C46 P2 C52 105.04(11)
N2 Al2 C38 115.95(11)
N2 Al2 C32 90.85(9)
C38 Al2 C32 113.16(12)
N2 Al2 C36 111.00(10)
C38 Al2 C36 113.22(14)
C32 Al2 C36 110.67(11)
C40 N2 P2 119.33(14)
C40 N2 Al2 128.57(14)
P2 N2 Al2 112.02(10)
C32 C31 P2 117.60(18)
C32 C31 H31A 121.2
P2 C31 H31A 121.2
C31 C32 Si2 118.21(18)
C31 C32 Al2 113.36(16)
Si2 C32 Al2 128.39(13)
Si2 C33 H33A 109.5
Si2 C33 H33B 109.5
H33A C33 H33B 109.5
Si2 C33 H33C 109.5
H33A C33 H33C 109.5
H33B C33 H33C 109.5
Si2 C34 H34A 109.5
Si2 C34 H34B 109.5
H34A C34 H34B 109.5
Si2 C34 H34C 109.5
H34A C34 H34C 109.5
H34B C34 H34C 109.5
Si2 C35 H35A 109.5
Si2 C35 H35B 109.5
H35A C35 H35B 109.5
Si2 C35 H35C 109.5
H35A C35 H35C 109.5
H35B C35 H35C 109.5
C37 C36 Al2 117.6(2)
C37 C36 H36A 107.9
Al2 C36 H36A 107.9
C37 C36 H36B 107.9
Al2 C36 H36B 107.9
H36A C36 H36B 107.2
C36 C37 H37A 109.5
C36 C37 H37B 109.5
H37A C37 H37B 109.5
C36 C37 H37C 109.5
H37A C37 H37C 109.5
H37B C37 H37C 109.5
C39 C38 Al2 113.0(2)
C39 C38 H38A 109.0
Al2 C38 H38A 109.0
C39 C38 H38B 109.0
Al2 C38 H38B 109.0
H38A C38 H38B 107.8
C38 C39 H39A 109.5
C38 C39 H39B 109.5
H39A C39 H39B 109.5
C38 C39 H39C 109.5
H39A C39 H39C 109.5
H39B C39 H39C 109.5
C41 C40 C45 119.9(2)
C41 C40 N2 120.7(2)
C45 C40 N2 119.4(2)
C42 C41 C40 119.2(2)
C42 C41 C411 117.9(2)
C40 C41 C411 122.8(2)
C43 C42 C41 121.2(2)
C43 C42 H42A 119.4
C41 C42 H42A 119.4
C44 C43 C42 119.2(2)
C44 C43 H43A 120.4
C42 C43 H43A 120.4
C43 C44 C45 122.4(2)
C43 C44 H44A 118.8
C45 C44 H44A 118.8
C44 C45 C40 118.0(2)
C44 C45 C451 117.8(2)
C40 C45 C451 124.1(2)
C47 C46 C51 119.1(2)
C47 C46 P2 120.76(19)
C51 C46 P2 120.13(18)
C48 C47 C46 119.4(3)
C48 C47 H47A 120.3
C46 C47 H47A 120.3
C49 C48 C47 120.6(3)
C49 C48 H48A 119.7
C47 C48 H48A 119.7
C50 C49 C48 120.5(3)
C50 C49 H49A 119.7
C48 C49 H49A 119.7
C49 C50 C51 120.1(3)
C49 C50 H50A 120.0
C51 C50 H50A 120.0
C50 C51 C46 120.3(3)
C50 C51 H51A 119.8
C46 C51 H51A 119.8
C57 C52 C53 119.0(2)
C57 C52 P2 123.2(2)
C53 C52 P2 117.7(2)
C52 C53 C54 119.2(3)
C52 C53 H53A 120.4
C54 C53 H53A 120.4
C55 C54 C53 120.9(3)
C55 C54 H54A 119.5
C53 C54 H54A 119.5
C56 C55 C54 120.3(3)
C56 C55 H55A 119.8
C54 C55 H55A 119.8
C55 C56 C57 119.8(3)
C55 C56 H56A 120.1
C57 C56 H56A 120.1
C52 C57 C56 120.7(3)
C52 C57 H57A 119.7
C56 C57 H57A 119.7
C413 C411 C41 110.2(2)
C413 C411 C412 109.4(2)
C41 C411 C412 112.0(2)
C413 C411 H41A 108.4
C41 C411 H41A 108.4
C412 C411 H41A 108.4
C411 C412 H41B 109.5
C411 C412 H41C 109.5
H41B C412 H41C 109.5
C411 C412 H41D 109.5
H41B C412 H41D 109.5
H41C C412 H41D 109.5
C411 C413 H41E 109.5
C411 C413 H41F 109.5
H41E C413 H41F 109.5
C411 C413 H41G 109.5
H41E C413 H41G 109.5
H41F C413 H41G 109.5
C45 C451 C453 109.8(2)
C45 C451 C452 112.7(2)
C453 C451 C452 108.8(2)
C45 C451 H45A 108.5
C453 C451 H45A 108.5
C452 C451 H45A 108.5
C451 C452 H45B 109.5
C451 C452 H45C 109.5
H45B C452 H45C 109.5
C451 C452 H45D 109.5
H45B C452 H45D 109.5
H45C C452 H45D 109.5
C451 C453 H45E 109.5
C451 C453 H45F 109.5
H45E C453 H45F 109.5
C451 C453 H45G 109.5
H45E C453 H45G 109.5
H45F C453 H45G 109.5

loop_
_geom_bond_atom_site_label_1
_geom_bond_atom_site_label_2
_geom_bond_distance
P1 N1 1.6185(18)
P1 C1 1.783(2)
P1 C22 1.796(2)
P1 C16 1.820(2)
Al1 C8 1.47(7)
Al1 C6 1.928(14)
Al1 N1 1.9588(18)
Al1 C8A 1.983(5)
Al1 C2 2.018(2)
Al1 C6A 2.031(7)
Si1 C5 1.861(3)
Si1 C4 1.868(3)
Si1 C2 1.868(2)
Si1 C3 1.873(3)
N1 C10 1.451(3)
C1 C2 1.348(3)
C1 H1A 0.9500
C3 H3A 0.9800
C3 H3B 0.9800
C3 H3C 0.9800
C4 H4A 0.9800
C4 H4B 0.9800
C4 H4C 0.9800
C6 C7 1.371(17)
C6 H6A 0.9900
C6 H6B 0.9900
C7 H7A 0.9800
C7 H7B 0.9800
C7 H7C 0.9800
C6A C7A 1.483(9)
C6A H6AA 0.9900
C6A H6AB 0.9900
C7A H7AA 0.9800
C7A H7AB 0.9800
C7A H7AC 0.9800
C5 H5A 0.9800
C5 H5B 0.9800
C5 H5C 0.9800
C8 C9 1.71(8)
C8 H8A 0.9900
C8 H8B 0.9900
C9 H9A 0.9800
C9 H9B 0.9800
C9 H9C 0.9800
C8A C9A 1.542(5)
C8A H8AA 0.9900
C8A H8AB 0.9900
C9A H9AA 0.9800
C9A H9AB 0.9800
C9A H9AC 0.9800
C10 C15 1.403(3)
C10 C11 1.414(3)
C11 C12 1.395(3)
C11 C111 1.520(4)
C12 C13 1.378(4)
C12 H12A 0.9500
C13 C14 1.373(4)
C13 H13A 0.9500
C14 C15 1.391(3)
C14 H14A 0.9500
C15 C151 1.522(3)
C16 C21 1.390(4)
C16 C17 1.395(3)
C17 C18 1.385(4)
C17 H17A 0.9500
C18 C19 1.369(4)
C18 H18A 0.9500
C19 C20 1.378(4)
C19 H19A 0.9500
C20 C21 1.383(4)
C20 H20A 0.9500
C21 H21A 0.9500
C22 C23 1.390(4)
C22 C27 1.397(3)
C23 C24 1.381(4)
C23 H23A 0.9500
C24 C25 1.377(5)
C24 H24A 0.9500
C25 C26 1.375(4)
C25 H25A 0.9500
C26 C27 1.386(4)
C26 H26A 0.9500
C27 H27A 0.9500
C111 C113 1.529(4)
C111 C112 1.540(4)
C111 H11A 1.0000
C112 H11B 0.9800
C112 H11C 0.9800
C112 H11D 0.9800
C113 H11E 0.9800
C113 H11F 0.9800
C113 H11G 0.9800
C151 C153 1.525(4)
C151 C152 1.541(4)
C151 H15A 1.0000
C152 H15B 0.9800
C152 H15C 0.9800
C152 H15D 0.9800
C153 H15E 0.9800
C153 H15F 0.9800
C153 H15G 0.9800
Si2 C33 1.856(3)
Si2 C34 1.858(3)
Si2 C35 1.865(3)
Si2 C32 1.880(2)
P2 N2 1.6219(19)
P2 C31 1.781(2)
P2 C46 1.795(2)
P2 C52 1.818(2)
Al2 N2 1.9662(18)
Al2 C38 1.977(3)
Al2 C32 2.019(3)
Al2 C36 2.021(3)
N2 C40 1.454(3)
C31 C32 1.343(3)
C31 H31A 0.9500
C33 H33A 0.9800
C33 H33B 0.9800
C33 H33C 0.9800
C34 H34A 0.9800
C34 H34B 0.9800
C34 H34C 0.9800
C35 H35A 0.9800
C35 H35B 0.9800
C35 H35C 0.9800
C36 C37 1.520(4)
C36 H36A 0.9900
C36 H36B 0.9900
C37 H37A 0.9800
C37 H37B 0.9800
C37 H37C 0.9800
C38 C39 1.543(4)
C38 H38A 0.9900
C38 H38B 0.9900
C39 H39A 0.9800
C39 H39B 0.9800
C39 H39C 0.9800
C40 C41 1.409(3)
C40 C45 1.410(3)
C41 C42 1.391(3)
C41 C411 1.529(3)
C42 C43 1.379(4)
C42 H42A 0.9500
C43 C44 1.371(4)
C43 H43A 0.9500
C44 C45 1.397(3)
C44 H44A 0.9500
C45 C451 1.522(4)
C46 C47 1.400(3)
C46 C51 1.400(3)
C47 C48 1.381(4)
C47 H47A 0.9500
C48 C49 1.379(4)
C48 H48A 0.9500
C49 C50 1.369(4)
C49 H49A 0.9500
C50 C51 1.377(4)
C50 H50A 0.9500
C51 H51A 0.9500
C52 C57 1.387(3)
C52 C53 1.389(4)
C53 C54 1.401(4)
C53 H53A 0.9500
C54 C55 1.364(5)
C54 H54A 0.9500
C55 C56 1.364(5)
C55 H55A 0.9500
C56 C57 1.393(4)
C56 H56A 0.9500
C57 H57A 0.9500
C411 C413 1.525(3)
C411 C412 1.533(3)
C411 H41A 1.0000
C412 H41B 0.9800
C412 H41C 0.9800
C412 H41D 0.9800
C413 H41E 0.9800
C413 H41F 0.9800
C413 H41G 0.9800
C451 C453 1.535(4)
C451 C452 1.538(4)
C451 H45A 1.0000
C452 H45B 0.9800
C452 H45C 0.9800
C452 H45D 0.9800
C453 H45E 0.9800
C453 H45F 0.9800
C453 H45G 0.9800
